data_4002910
loop_
_publ_author_name
'Zhao, Jing'
'Hao, Shiqiang'
'Islam, Saiful M.'
'Chen, Haijie'
'Tan, Gangjian'
'Ma, Shulan'
'Wolverton, Christopher'
'Kanatzidis, Mercouri G.'

_publ_section_title
;
 Six Quaternary Chalcogenides of the Pavonite Homologous Series with
 Ultralow Lattice Thermal Conductivity
;
_journal_issue 9
_journal_name_full 'Chemistry of Materials'
_journal_page_first 3430
_journal_paper_doi 10.1021/acs.chemmater.9b00585
_journal_volume 31
_journal_year 2019
_chemical_formula_moiety '0.5(Bi6.96 In1.03 Mn4.06 Se16)'
_chemical_formula_sum 'Bi3.48 In0.51 Mn2.03 Se8'
_chemical_formula_weight 1529.59
_space_group_crystal_system monoclinic
_space_group_IT_number 12
_space_group_name_Hall '-C 2y'
_space_group_name_H-M_alt 'C 1 2/m 1'
_symmetry_space_group_name_Hall '-C 2y'
_symmetry_space_group_name_H-M 'C 1 2/m 1'
_atom_sites_solution_primary direct
_atom_sites_solution_secondary difmap
_audit_creation_date 2018-01-09
_audit_creation_method
;
Olex2 1.2
(compiled 2017.08.10 svn.r3458 for OlexSys, GUI svn.r5381)
;
_cell_angle_alpha 90.00
_cell_angle_beta 115.43
_cell_angle_gamma 90.00
_cell_formula_units_Z 2
_cell_length_a 13.279
_cell_length_b 4.066
_cell_length_c 14.988
_cell_measurement_reflns_used 3791
_cell_measurement_temperature 293(2)
_cell_measurement_theta_max 29.44
_cell_measurement_theta_min 3.01
_cell_volume 730.832
_computing_molecular_graphics 'Olex2 (Dolomanov et al., 2009)'
_computing_publication_material 'Olex2 (Dolomanov et al., 2009)'
_computing_structure_refinement 'XL (Sheldrick, 2008)'
_computing_structure_solution 'SHELXS-97 (Sheldrick, 1990)'
_diffrn_ambient_temperature 293(2)
_diffrn_measured_fraction_theta_full 0.993
_diffrn_measured_fraction_theta_max 0.993
_diffrn_measurement_device_type 'STOE IPDS 2'
_diffrn_radiation_monochromator graphite
_diffrn_radiation_type MoK\a
_diffrn_radiation_wavelength 0.71069
_diffrn_reflns_av_R_equivalents 0.1271
_diffrn_reflns_av_unetI/netI 0.0857
_diffrn_reflns_limit_h_max 14
_diffrn_reflns_limit_h_min -15
_diffrn_reflns_limit_k_max 4
_diffrn_reflns_limit_k_min -4
_diffrn_reflns_limit_l_max 17
_diffrn_reflns_limit_l_min -17
_diffrn_reflns_number 2400
_diffrn_reflns_theta_full 25.00
_diffrn_reflns_theta_max 25.00
_diffrn_reflns_theta_min 3.01
_diffrn_source 'fine-focus sealed tube'
_exptl_absorpt_coefficient_mu 64.123
_exptl_crystal_density_diffrn 6.950
_exptl_crystal_density_method 'not measured'
_exptl_crystal_description chunk
_exptl_crystal_F_000 1274
_refine_diff_density_max 4.543
_refine_diff_density_min -3.012
_refine_diff_density_rms 0.698
_refine_ls_extinction_method none
_refine_ls_goodness_of_fit_ref 0.827
_refine_ls_hydrogen_treatment undef
_refine_ls_matrix_type full
_refine_ls_number_parameters 46
_refine_ls_number_reflns 743
_refine_ls_number_restraints 0
_refine_ls_restrained_S_all 0.827
_refine_ls_R_factor_all 0.0783
_refine_ls_R_factor_gt 0.0727
_refine_ls_shift/su_max 0.000
_refine_ls_shift/su_mean 0.000
_refine_ls_structure_factor_coef Fsqd
_refine_ls_weighting_details 'calc w=1/[\s^2^(Fo^2^)+(0.1230P)^2^+418.6491P] where P=(Fo^2^+2Fc^2^)/3'
_refine_ls_weighting_scheme calc
_refine_ls_wR_factor_gt 0.1804
_refine_ls_wR_factor_ref 0.1908
_reflns_number_gt 683
_reflns_number_total 743
_reflns_threshold_expression >2sigma(I)
_cod_data_source_file cm9b00585_si_002.cif
_cod_data_source_block jz1266i-jana
_cod_depositor_comments 'Adding full bibliography for 4002910--4002915.cif.'
_cod_original_cell_volume 730.9
_cod_database_code 4002910
_olex2_refinement_description
;
1. Twinned data refinement
 Scales: 0.858(6)
 0.142(6)
2. Shared sites
{In3, Mn3}
{Bi2, Mn2}
3. Uiso/Uaniso restraints and constraints
Uanis(In3) = Uanis(Mn3)
Uanis(Bi2) = Uanis(Mn2)
4. Others
 Fixed Sof: Bi1(0.47) Bi2(0.4) Mn2(0.13) In3(0.129) Mn3(0.128)
;
_olex2_submission_special_instructions 'No special instructions were received'

loop_
_space_group_symop_id
_space_group_symop_operation_xyz
1 'x, y, z'
2 '-x, y, -z'
3 'x+1/2, y+1/2, z'
4 '-x+1/2, y+1/2, -z'
5 '-x, -y, -z'
6 'x, -y, z'
7 '-x+1/2, -y+1/2, -z'
8 'x+1/2, -y+1/2, z'

loop_
_atom_site_label
_atom_site_type_symbol
_atom_site_fract_x
_atom_site_fract_y
_atom_site_fract_z
_atom_site_U_iso_or_equiv
_atom_site_adp_type
_atom_site_occupancy
_atom_site_calc_flag
_atom_site_site_symmetry_order
_atom_site_refinement_flags_posn
_atom_site_refinement_flags_adp
_atom_site_refinement_flags_occupancy
Bi1 Bi 0.71762(16) 0.0000 0.36017(16) 0.0284(6) Uani 0.94 d 2 S T P
Bi2 Bi 0.84883(16) -1.5000 0.13000(14) 0.0227(6) Uani 0.80 d 2 S T P
Mn2 Mn 0.84883(16) -1.5000 0.13000(14) 0.0227(6) Uani 0.26 d 2 S T P
In3 In 1.0000 -1.0000 0.0000 0.0256(14) Uani 0.52 d 4 S T P
Mn3 Mn 1.0000 -1.0000 0.0000 0.0256(14) Uani 0.51 d 4 S T P
Mn4 Mn 1.0000 -0.5000 0.5000 0.034(3) Uani 1 d 4 S T P
Se1 Se 0.8854(4) 0.0000 0.5454(3) 0.0209(10) Uani 1 d 2 S T P
Se3 Se 0.8432(4) -0.5000 0.3234(4) 0.0250(11) Uani 1 d 2 S T P
Se4 Se 0.8411(4) -0.5000 -0.0626(4) 0.0230(10) Uani 1 d 2 S T P
Se5 Se 1.0067(4) -1.0000 0.1827(4) 0.0243(11) Uani 1 d 2 S T P

loop_
_atom_site_aniso_label
_atom_site_aniso_U_11
_atom_site_aniso_U_22
_atom_site_aniso_U_33
_atom_site_aniso_U_23
_atom_site_aniso_U_13
_atom_site_aniso_U_12
Bi1 0.0283(10) 0.0185(10) 0.0255(10) 0.000 -0.0008(9) 0.000
Bi2 0.0244(11) 0.0153(10) 0.0239(12) 0.000 0.0061(9) 0.000
Mn2 0.0244(11) 0.0153(10) 0.0239(12) 0.000 0.0061(9) 0.000
In3 0.028(3) 0.019(3) 0.029(3) 0.000 0.011(3) 0.000
Mn3 0.028(3) 0.019(3) 0.029(3) 0.000 0.011(3) 0.000
Mn4 0.034(6) 0.032(6) 0.024(6) 0.000 0.001(5) 0.000
Se1 0.023(2) 0.017(2) 0.020(2) 0.000 0.0071(18) 0.000
Se3 0.033(2) 0.019(2) 0.023(2) 0.000 0.012(2) 0.000
Se4 0.025(2) 0.016(2) 0.024(2) 0.000 0.008(2) 0.000
Se5 0.027(2) 0.018(2) 0.021(2) 0.000 0.003(2) 0.000

loop_
_atom_type_symbol
_atom_type_description
_atom_type_scat_dispersion_real
_atom_type_scat_dispersion_imag
_atom_type_scat_source
Bi Bi -4.1077 10.2566 'International Tables Vol C Tables 4.2.6.8 and 6.1.1.4'
In In -0.7276 1.3100 'International Tables Vol C Tables 4.2.6.8 and 6.1.1.4'
Mn Mn 0.3368 0.7283 'International Tables Vol C Tables 4.2.6.8 and 6.1.1.4'
Se Se -0.0929 2.2259 'International Tables Vol C Tables 4.2.6.8 and 6.1.1.4'

loop_
_geom_angle_atom_site_label_1
_geom_angle_atom_site_label_2
_geom_angle_atom_site_label_3
_geom_angle
_geom_angle_site_symmetry_1
_geom_angle_site_symmetry_3
Se1 Bi1 Se1 82.12(13) . 7_646
Se1 Bi1 Se1 82.12(13) . 7_656
Se1 Bi1 Se1 81.65(13) 7_646 7_656
Se1 Bi1 Se3 84.57(13) . .
Se1 Bi1 Se3 84.57(13) . 1_565
Se3 Bi1 Se1 165.83(16) . 7_656
Se3 Bi1 Se1 91.73(9) . 7_646
Se3 Bi1 Se1 165.83(16) 1_565 7_646
Se3 Bi1 Se1 91.73(9) 1_565 7_656
Se3 Bi1 Se3 91.85(16) 1_565 .
Se3 Bi2 Se4 87.66(13) 1_545 7_635
Se3 Bi2 Se4 87.66(13) 1_545 7_625
Se4 Bi2 Se3 176.82(15) 1_545 1_545
Se4 Bi2 Se4 83.48(12) 7_625 7_635
Se4 Bi2 Se4 89.97(12) 1_545 7_635
Se4 Bi2 Se4 89.97(12) 1_545 7_625
Se5 Bi2 Se3 93.15(13) 1_545 1_545
Se5 Bi2 Se3 93.15(13) . 1_545
Se5 Bi2 Se4 89.02(13) 1_545 1_545
Se5 Bi2 Se4 174.63(11) 1_545 7_635
Se5 Bi2 Se4 91.25(9) 1_545 7_625
Se5 Bi2 Se4 174.63(11) . 7_625
Se5 Bi2 Se4 89.02(13) . 1_545
Se5 Bi2 Se4 91.25(9) . 7_635
Se5 Bi2 Se5 94.00(15) . 1_545
Se4 In3 Se4 86.31(14) 1_545 5_735
Se4 In3 Se4 93.69(14) 1_545 .
Se4 In3 Se4 86.31(14) 5_745 .
Se4 In3 Se4 180.0(2) 5_745 1_545
Se4 In3 Se4 93.69(14) 5_745 5_735
Se4 In3 Se4 180.0 . 5_735
Se5 In3 Se4 88.17(12) . 5_745
Se5 In3 Se4 91.83(12) . 1_545
Se5 In3 Se4 88.17(12) . 5_735
Se5 In3 Se4 88.17(12) 5_735 .
Se5 In3 Se4 91.83(12) 5_735 5_735
Se5 In3 Se4 91.83(12) . .
Se5 In3 Se4 88.17(12) 5_735 1_545
Se5 In3 Se4 91.83(12) 5_735 5_745
Se5 In3 Se5 180.0 5_735 .
Se1 Mn4 Se1 86.57(13) 1_545 5_746
Se1 Mn4 Se1 93.43(13) 5_756 5_746
Se1 Mn4 Se1 180.0 5_756 1_545
Se1 Mn4 Se1 86.57(13) 5_756 .
Se1 Mn4 Se1 93.43(13) 1_545 .
Se1 Mn4 Se1 180.00(19) 5_746 .
Se3 Mn4 Se1 91.95(12) . 5_746
Se3 Mn4 Se1 88.05(12) 5_746 5_756
Se3 Mn4 Se1 88.05(12) . .
Se3 Mn4 Se1 91.95(12) 5_746 1_545
Se3 Mn4 Se1 91.95(12) . 5_756
Se3 Mn4 Se1 88.05(12) . 1_545
Se3 Mn4 Se1 88.05(12) 5_746 5_746
Se3 Mn4 Se1 91.95(12) 5_746 .
Se3 Mn4 Se3 180.0 5_746 .
Bi1 Se1 Bi1 81.65(13) 7_646 7_656
Bi1 Se1 Bi1 97.88(13) . 7_646
Bi1 Se1 Bi1 97.88(13) . 7_656
Bi1 Se1 Mn4 92.56(12) . 1_565
Bi1 Se1 Mn4 92.56(12) . .
Mn4 Se1 Bi1 168.22(18) 1_565 7_646
Mn4 Se1 Bi1 91.56(3) . 7_646
Mn4 Se1 Bi1 91.56(3) 1_565 7_656
Mn4 Se1 Bi1 168.22(18) . 7_656
Mn4 Se1 Mn4 93.43(13) 1_565 .
Bi1 Se3 Bi1 91.85(16) 1_545 .
Bi1 Se3 Bi2 117.38(13) . 1_565
Bi1 Se3 Bi2 117.38(13) 1_545 1_565
Bi1 Se3 Mn2 117.38(13) 1_545 1_565
Bi1 Se3 Mn2 117.38(13) . 1_565
Mn2 Se3 Bi2 0.00(7) 1_565 1_565
Mn4 Se3 Bi1 94.82(13) . .
Mn4 Se3 Bi1 94.82(13) . 1_545
Mn4 Se3 Bi2 131.69(19) . 1_565
Mn4 Se3 Mn2 131.69(19) . 1_565
Bi2 Se4 Bi2 83.48(12) 7_625 7_635
Bi2 Se4 Bi2 90.03(12) 1_565 7_635
Bi2 Se4 Bi2 90.03(12) 1_565 7_625
Bi2 Se4 Mn2 0.00(8) 1_565 1_565
Mn2 Se4 Bi2 90.03(12) 1_565 7_635
Mn2 Se4 Bi2 90.03(12) 1_565 7_625
In3 Se4 Bi2 91.38(3) . 7_625
In3 Se4 Bi2 174.51(14) . 7_635
In3 Se4 Bi2 174.51(14) 1_565 7_625
In3 Se4 Bi2 88.05(12) . 1_565
In3 Se4 Bi2 88.05(12) 1_565 1_565
In3 Se4 Bi2 91.38(3) 1_565 7_635
In3 Se4 Mn2 88.05(12) 1_565 1_565
In3 Se4 Mn2 88.05(12) . 1_565
In3 Se4 In3 93.69(14) 1_565 .
Mn3 Se4 Bi2 91.38(3) 1_565 7_635
Mn3 Se4 Bi2 88.05(12) 1_565 1_565
Mn3 Se4 Bi2 174.51(14) 1_565 7_625
Mn3 Se4 Mn2 88.05(12) 1_565 1_565
Mn3 Se4 In3 0.0 1_565 1_565
Mn3 Se4 In3 93.69(14) 1_565 .
Bi2 Se5 Bi2 94.00(15) . 1_565
Bi2 Se5 Mn2 94.00(15) . 1_565
Mn2 Se5 Bi2 0.00(13) 1_565 1_565
In3 Se5 Bi2 91.11(13) . 1_565
In3 Se5 Bi2 91.11(13) . .
In3 Se5 Mn2 91.11(13) . 1_565

loop_
_geom_bond_atom_site_label_1
_geom_bond_atom_site_label_2
_geom_bond_distance
_geom_bond_site_symmetry_2
Bi1 Se1 2.713(5) .
Bi1 Se1 3.110(4) 7_656
Bi1 Se1 3.110(4) 7_646
Bi1 Se3 2.830(4) .
Bi1 Se3 2.830(4) 1_565
Bi2 Se3 2.931(5) 1_545
Bi2 Se4 3.054(4) 7_625
Bi2 Se4 2.844(5) 1_545
Bi2 Se4 3.054(4) 7_635
Bi2 Se5 2.780(3) .
Bi2 Se5 2.780(3) 1_545
In3 Se4 2.787(3) 5_735
In3 Se4 2.787(3) 5_745
In3 Se4 2.787(3) 1_545
In3 Se4 2.787(3) .
In3 Se5 2.702(5) .
In3 Se5 2.702(5) 5_735
Mn4 Se1 2.793(3) 5_746
Mn4 Se1 2.793(3) .
Mn4 Se1 2.793(3) 1_545
Mn4 Se1 2.793(3) 5_756
Mn4 Se3 2.571(5) 5_746
Mn4 Se3 2.571(5) .
Se1 Bi1 3.110(4) 7_656
Se1 Bi1 3.110(4) 7_646
Se1 Mn4 2.793(3) 1_565
Se3 Bi1 2.830(4) 1_545
Se3 Bi2 2.931(5) 1_565
Se3 Mn2 2.931(5) 1_565
Se4 Bi2 3.054(4) 7_625
Se4 Bi2 3.054(4) 7_635
Se4 Bi2 2.844(5) 1_565
Se4 Mn2 2.844(5) 1_565
Se4 In3 2.787(3) 1_565
Se4 Mn3 2.787(3) 1_565
Se5 Bi2 2.780(3) 1_565
Se5 Mn2 2.780(3) 1_565

loop_
_twin_individual_id
_twin_individual_mass_fraction_refined
1 0.858(6)
2 0.142(6)
